data_7205253
loop_
_publ_author_name
'Masu, Hyuma'
'Sagara, Yuko'
'Imabeppu, Fumiaki'
'Takayanagi, Hiroaki'
'Katagiri, Kosuke'
'Kawahata, Masatoshi'
'Tominaga, Masahide'
'Kagechika, Hiroyuki'
'Yamaguchi, Kentaro'
'Azumaya, Isao'

_publ_section_title
;
 Crystal structure of spherical aromatic amide: pseudopolymorphs and
 formation of infinite water cluster in the channel structure
;
_journal_issue 2
_journal_name_full CrystEngComm
_journal_page_first 406
_journal_paper_doi 10.1039/c0ce00301h
_journal_volume 13
_journal_year 2011
_chemical_formula_sum 'C36 H42 N6 O12'
_chemical_formula_weight 750.76
_chemical_name_systematic
;
?
;
_space_group_IT_number 14
_symmetry_cell_setting monoclinic
_symmetry_space_group_name_Hall '-P 2ybc'
_symmetry_space_group_name_H-M 'P 1 21/c 1'
_atom_sites_solution_hydrogens geom
_atom_sites_solution_primary direct
_atom_sites_solution_secondary difmap
_audit_creation_method SHELXL-97
_cell_angle_alpha 90.00
_cell_angle_beta 114.068(5)
_cell_angle_gamma 90.00
_cell_formula_units_Z 4
_cell_length_a 9.207(1)
_cell_length_b 24.232(3)
_cell_length_c 17.811(2)
_cell_measurement_reflns_used 2732
_cell_measurement_temperature 120
_cell_measurement_theta_max 22.11
_cell_measurement_theta_min 2.42
_cell_volume 3628.2(7)
_computing_cell_refinement 'APEX2 (Bruker AXS, 2006)'
_computing_data_collection 'APEX2 (Bruker AXS, 2006)'
_computing_data_reduction 'SAINT (Bruker AXS, 2004)'
_computing_molecular_graphics 'XSHEL (Bruker AXS,2002)'
_computing_publication_material 'XCIF (Bruker AXS, 2001)'
_computing_structure_refinement 'SHELXL-97 (Sheldrick, 1997)'
_computing_structure_solution 'SHELXS-97 (Sheldrick, 1997)'
_diffrn_ambient_temperature 120
_diffrn_detector_area_resol_mean 8.333
_diffrn_measured_fraction_theta_full 0.996
_diffrn_measured_fraction_theta_max 0.892
_diffrn_measurement_device_type 'Bruker APEXII CCD area detector'
_diffrn_measurement_method 'phi and omega scans'
_diffrn_radiation_monochromator graphite
_diffrn_radiation_source 'sealed tube'
_diffrn_radiation_type MoK\a
_diffrn_radiation_wavelength 0.71073
_diffrn_reflns_av_R_equivalents 0.0468
_diffrn_reflns_av_sigmaI/netI 0.0735
_diffrn_reflns_limit_h_max 11
_diffrn_reflns_limit_h_min -10
_diffrn_reflns_limit_k_max 30
_diffrn_reflns_limit_k_min -30
_diffrn_reflns_limit_l_max 21
_diffrn_reflns_limit_l_min -20
_diffrn_reflns_number 17735
_diffrn_reflns_theta_full 25.00
_diffrn_reflns_theta_max 27.39
_diffrn_reflns_theta_min 1.68
_exptl_absorpt_coefficient_mu 0.104
_exptl_absorpt_correction_T_max 0.9896
_exptl_absorpt_correction_T_min 0.9594
_exptl_absorpt_correction_type empirical
_exptl_absorpt_process_details
;
SADABS Sheldrick 1996
;
_exptl_crystal_colour colourless
_exptl_crystal_density_diffrn 1.374
_exptl_crystal_density_method 'not measured'
_exptl_crystal_description needle
_exptl_crystal_F_000 1584
_exptl_crystal_size_max 0.40
_exptl_crystal_size_mid 0.10
_exptl_crystal_size_min 0.10
_refine_diff_density_max 0.518
_refine_diff_density_min -0.307
_refine_diff_density_rms 0.062
_refine_ls_extinction_method none
_refine_ls_goodness_of_fit_ref 1.075
_refine_ls_hydrogen_treatment constr
_refine_ls_matrix_type full
_refine_ls_number_parameters 494
_refine_ls_number_reflns 7352
_refine_ls_number_restraints 0
_refine_ls_restrained_S_all 1.075
_refine_ls_R_factor_all 0.1042
_refine_ls_R_factor_gt 0.0577
_refine_ls_shift/su_max 0.001
_refine_ls_shift/su_mean 0.000
_refine_ls_structure_factor_coef Fsqd
_refine_ls_weighting_details 'calc w=1/[\s^2^(Fo^2^)+(0.0800P)^2^+0.0000P] where P=(Fo^2^+2Fc^2^)/3'
_refine_ls_weighting_scheme calc
_refine_ls_wR_factor_gt 0.1465
_refine_ls_wR_factor_ref 0.1670
_reflns_number_gt 4547
_reflns_number_total 7352
_reflns_threshold_expression >2sigma(I)
_cod_data_source_file C0CE00301H.TXT
_cod_data_source_block 1a(a1002091mas2)
_cod_depositor_comments
;
The following automatic conversions were performed:
'_symmetry_cell_setting' value 'Monoclinic' changed to 'monoclinic'
according to '/home/saulius/struct/CIF-dictionaries/cif_core.dic'
dictionary named 'cif_core.dic' version 2.4.1 from 2010-06-29.

Automatic conversion script
Id: cif_fix_enum 1555 2011-01-17 13:19:09Z saulius 
;
_cod_original_cell_volume 3628.2(8)
_cod_original_sg_symbol_H-M 'P2(1)/c '
_cod_database_code 7205253

loop_
_symmetry_equiv_pos_as_xyz
'x, y, z'
'-x, y+1/2, -z+1/2'
'-x, -y, -z'
'x, -y-1/2, z-1/2'

loop_
_atom_site_label
_atom_site_type_symbol
_atom_site_fract_x
_atom_site_fract_y
_atom_site_fract_z
_atom_site_U_iso_or_equiv
_atom_site_adp_type
_atom_site_occupancy
_atom_site_symmetry_multiplicity
_atom_site_calc_flag
_atom_site_refinement_flags
_atom_site_disorder_assembly
_atom_site_disorder_group
O1 O 0.2164(2) 0.70792(8) 0.38216(11) 0.0270(5) Uani 1 1 d . . .
O2 O -0.4886(2) 0.83895(11) 0.39707(13) 0.0496(7) Uani 1 1 d . . .
O3 O -0.2762(2) 0.92901(8) 0.71126(12) 0.0304(5) Uani 1 1 d . . .
O4 O -0.1453(2) 0.68534(8) 0.67780(13) 0.0339(5) Uani 1 1 d . . .
O5 O 0.7210(2) 0.81003(8) 0.82068(12) 0.0304(5) Uani 1 1 d . . .
O6 O 0.2836(3) 1.01852(8) 0.55420(12) 0.0359(5) Uani 1 1 d . . .
N1 N 0.3744(3) 0.72450(9) 0.51654(13) 0.0219(5) Uani 1 1 d . . .
N2 N -0.2624(3) 0.83388(9) 0.37592(13) 0.0228(5) Uani 1 1 d . . .
N3 N -0.0134(3) 0.94146(9) 0.74208(14) 0.0237(5) Uani 1 1 d . . .
N4 N 0.1109(3) 0.70176(9) 0.70202(13) 0.0202(5) Uani 1 1 d . . .
N5 N 0.5207(3) 0.86967(9) 0.80694(13) 0.0213(5) Uani 1 1 d . . .
N6 N 0.2352(3) 0.93789(9) 0.48451(14) 0.0229(5) Uani 1 1 d . . .
C1 C 0.2340(3) 0.94149(10) 0.62156(16) 0.0199(6) Uani 1 1 d . . .
C2 C 0.2282(3) 0.73001(10) 0.68210(16) 0.0196(6) Uani 1 1 d . . .
C3 C 0.2473(3) 0.96930(11) 0.54930(17) 0.0230(6) Uani 1 1 d . . .
C4 C 0.4607(3) 0.78782(10) 0.72178(16) 0.0202(6) Uani 1 1 d . . .
C5 C 0.1090(3) 0.95139(11) 0.64449(17) 0.0223(6) Uani 1 1 d . . .
H5 H 0.0181 0.9713 0.6090 0.027 Uiso 1 1 calc R . .
C6 C 0.1177(3) 0.93202(11) 0.71935(17) 0.0213(6) Uani 1 1 d . . .
C7 C 0.4777(3) 0.77357(11) 0.65005(16) 0.0212(6) Uani 1 1 d . . .
H7 H 0.5655 0.7869 0.6403 0.025 Uiso 1 1 calc R . .
C8 C -0.0111(3) 0.88422(12) 0.43713(16) 0.0229(6) Uani 1 1 d . . .
H8 H -0.0686 0.9169 0.4362 0.027 Uiso 1 1 calc R . .
C9 C 0.2502(3) 0.73655(11) 0.44428(17) 0.0220(6) Uani 1 1 d . . .
C10 C 0.3651(3) 0.73973(11) 0.59308(16) 0.0215(6) Uani 1 1 d . . .
C11 C 0.1580(3) 0.78810(11) 0.44270(16) 0.0203(6) Uani 1 1 d . . .
C12 C -0.0947(3) 0.77202(11) 0.63426(17) 0.0221(6) Uani 1 1 d . . .
C13 C -0.0433(3) 0.71633(11) 0.67219(16) 0.0221(6) Uani 1 1 d . . .
C14 C 0.2524(3) 0.90534(11) 0.77369(17) 0.0224(6) Uani 1 1 d . . .
H14 H 0.2599 0.8942 0.8263 0.027 Uiso 1 1 calc R . .
C15 C -0.3432(3) 0.83334(12) 0.42431(18) 0.0268(7) Uani 1 1 d . . .
C16 C 0.5798(3) 0.82394(11) 0.78585(16) 0.0214(6) Uani 1 1 d . . .
C17 C -0.0073(3) 0.78672(11) 0.41008(16) 0.0219(6) Uani 1 1 d . . .
H17 H -0.0627 0.7534 0.3884 0.026 Uiso 1 1 calc R . .
C18 C 0.3356(3) 0.76586(11) 0.73787(16) 0.0209(6) Uani 1 1 d . . .
H18 H 0.3244 0.7755 0.7869 0.025 Uiso 1 1 calc R . .
C19 C -0.2488(3) 0.82664(11) 0.51494(17) 0.0225(6) Uani 1 1 d . . .
C20 C 0.3767(3) 0.89502(11) 0.75038(16) 0.0203(6) Uani 1 1 d . . .
C21 C 0.3667(3) 0.91242(10) 0.67418(16) 0.0211(6) Uani 1 1 d . . .
H21 H 0.4508 0.9045 0.6579 0.025 Uiso 1 1 calc R . .
C22 C 0.2392(3) 0.83752(11) 0.47035(15) 0.0210(6) Uani 1 1 d . . .
H22 H 0.3521 0.8384 0.4919 0.025 Uiso 1 1 calc R . .
C23 C -0.0801(3) 0.81762(11) 0.68454(16) 0.0210(6) Uani 1 1 d . . .
H23 H -0.0186 0.8150 0.7421 0.025 Uiso 1 1 calc R . .
C24 C -0.2420(3) 0.87098(11) 0.56598(17) 0.0226(6) Uani 1 1 d . . .
H24 H -0.2970 0.9042 0.5429 0.027 Uiso 1 1 calc R . .
C25 C -0.1553(3) 0.86690(11) 0.65038(16) 0.0204(6) Uani 1 1 d . . .
C26 C 0.2419(3) 0.71692(11) 0.60921(17) 0.0223(6) Uani 1 1 d . . .
H26 H 0.1678 0.6926 0.5707 0.027 Uiso 1 1 calc R . .
C27 C 0.6253(3) 0.90376(12) 0.87571(17) 0.0287(7) Uani 1 1 d . . .
H27A H 0.6915 0.8799 0.9212 0.043 Uiso 1 1 calc R . .
H27B H 0.5607 0.9279 0.8941 0.043 Uiso 1 1 calc R . .
H27C H 0.6937 0.9263 0.8578 0.043 Uiso 1 1 calc R . .
C28 C -0.0904(3) 0.83463(11) 0.40954(16) 0.0214(6) Uani 1 1 d . . .
C29 C 0.1606(3) 0.64829(11) 0.74386(18) 0.0284(7) Uani 1 1 d . . .
H29A H 0.0872 0.6375 0.7685 0.043 Uiso 1 1 calc R . .
H29B H 0.2684 0.6515 0.7870 0.043 Uiso 1 1 calc R . .
H29C H 0.1592 0.6203 0.7039 0.043 Uiso 1 1 calc R . .
C30 C -0.1537(3) 0.91518(11) 0.70320(17) 0.0237(6) Uani 1 1 d . . .
C31 C 0.1541(3) 0.88534(11) 0.46621(16) 0.0212(6) Uani 1 1 d . . .
C32 C -0.3461(3) 0.84371(13) 0.28723(17) 0.0305(7) Uani 1 1 d . . .
H32A H -0.4604 0.8377 0.2703 0.046 Uiso 1 1 calc R . .
H32B H -0.3061 0.8182 0.2574 0.046 Uiso 1 1 calc R . .
H32C H -0.3277 0.8818 0.2748 0.046 Uiso 1 1 calc R . .
C33 C 0.2837(4) 0.95950(12) 0.42099(18) 0.0302(7) Uani 1 1 d . . .
H33A H 0.1889 0.9693 0.3719 0.045 Uiso 1 1 calc R . .
H33B H 0.3444 0.9312 0.4068 0.045 Uiso 1 1 calc R . .
H33C H 0.3500 0.9924 0.4420 0.045 Uiso 1 1 calc R . .
C34 C -0.1770(3) 0.77693(12) 0.54957(17) 0.0243(6) Uani 1 1 d . . .
H34 H -0.1842 0.7462 0.5151 0.029 Uiso 1 1 calc R . .
C35 C 0.4773(4) 0.67727(12) 0.52014(19) 0.0323(7) Uani 1 1 d . . .
H35A H 0.4245 0.6430 0.5241 0.048 Uiso 1 1 calc R . .
H35B H 0.5784 0.6809 0.5684 0.048 Uiso 1 1 calc R . .
H35C H 0.4976 0.6765 0.4703 0.048 Uiso 1 1 calc R . .
C36 C 0.0042(4) 0.98524(12) 0.80261(18) 0.0332(7) Uani 1 1 d . . .
H36A H -0.0117 1.0213 0.7756 0.050 Uiso 1 1 calc R . .
H36B H 0.1112 0.9835 0.8469 0.050 Uiso 1 1 calc R . .
H36C H -0.0751 0.9800 0.8256 0.050 Uiso 1 1 calc R . .
O7 O 0.8060(3) 0.90911(10) 0.07999(15) 0.0552(7) Uani 1 1 d . . .
O8 O 1.0019(3) 0.63266(9) 0.40980(14) 0.0475(6) Uani 1 1 d . . .
O9 O 0.0367(3) 0.94603(9) 0.02878(14) 0.0453(6) Uani 1 1 d . . .
O10 O 0.4232(3) 0.96756(9) 0.28549(14) 0.0484(6) Uani 1 1 d . . .
O11 O 0.3623(3) 0.93145(11) 0.12759(16) 0.0647(8) Uani 1 1 d . . .
O12 O 0.5775(4) 0.98104(11) 0.07862(18) 0.0728(8) Uani 1 1 d . . .

loop_
_atom_site_aniso_label
_atom_site_aniso_U_11
_atom_site_aniso_U_22
_atom_site_aniso_U_33
_atom_site_aniso_U_23
_atom_site_aniso_U_13
_atom_site_aniso_U_12
O1 0.0277(12) 0.0325(11) 0.0228(11) -0.0058(9) 0.0125(9) -0.0014(9)
O2 0.0194(13) 0.100(2) 0.0300(12) 0.0079(13) 0.0108(10) 0.0103(13)
O3 0.0200(11) 0.0358(12) 0.0392(12) -0.0013(10) 0.0159(10) 0.0035(9)
O4 0.0248(12) 0.0318(12) 0.0491(14) 0.0089(10) 0.0191(11) -0.0024(10)
O5 0.0194(11) 0.0306(11) 0.0360(12) -0.0028(9) 0.0061(9) 0.0041(9)
O6 0.0551(15) 0.0221(11) 0.0382(13) 0.0006(9) 0.0269(12) -0.0032(10)
N1 0.0203(13) 0.0257(12) 0.0213(12) -0.0016(10) 0.0101(10) 0.0020(10)
N2 0.0168(13) 0.0310(13) 0.0220(12) -0.0005(10) 0.0096(10) -0.0008(10)
N3 0.0172(13) 0.0296(13) 0.0269(13) -0.0054(10) 0.0118(11) -0.0009(10)
N4 0.0161(12) 0.0215(12) 0.0247(13) 0.0029(10) 0.0102(10) -0.0007(10)
N5 0.0170(12) 0.0221(12) 0.0220(12) -0.0024(10) 0.0052(10) 0.0002(10)
N6 0.0245(14) 0.0222(12) 0.0270(13) -0.0009(10) 0.0157(11) -0.0037(10)
C1 0.0197(15) 0.0167(13) 0.0246(15) -0.0018(11) 0.0104(12) -0.0018(11)
C2 0.0172(15) 0.0167(13) 0.0271(15) 0.0034(11) 0.0113(12) 0.0016(11)
C3 0.0201(16) 0.0210(15) 0.0278(15) 0.0012(12) 0.0097(13) 0.0010(12)
C4 0.0168(14) 0.0208(14) 0.0221(14) 0.0022(11) 0.0073(12) 0.0019(12)
C5 0.0178(15) 0.0209(14) 0.0273(15) 0.0000(12) 0.0083(12) 0.0020(12)
C6 0.0175(15) 0.0223(14) 0.0257(15) -0.0040(12) 0.0106(12) -0.0005(12)
C7 0.0155(14) 0.0229(14) 0.0249(15) 0.0032(12) 0.0082(12) 0.0009(12)
C8 0.0217(16) 0.0273(15) 0.0226(15) 0.0003(12) 0.0120(12) 0.0016(12)
C9 0.0216(16) 0.0248(15) 0.0228(15) -0.0013(12) 0.0122(12) -0.0047(12)
C10 0.0202(15) 0.0236(15) 0.0224(15) 0.0020(12) 0.0103(12) 0.0036(12)
C11 0.0194(15) 0.0239(14) 0.0188(14) 0.0005(11) 0.0090(12) 0.0003(12)
C12 0.0160(15) 0.0265(15) 0.0270(15) 0.0034(12) 0.0122(12) 0.0003(12)
C13 0.0218(16) 0.0250(15) 0.0235(15) -0.0010(12) 0.0131(13) -0.0025(13)
C14 0.0232(16) 0.0239(14) 0.0226(15) -0.0008(12) 0.0119(12) -0.0019(12)
C15 0.0204(16) 0.0340(17) 0.0276(16) 0.0018(13) 0.0117(13) 0.0010(13)
C16 0.0201(16) 0.0246(15) 0.0209(15) 0.0010(12) 0.0098(13) -0.0011(12)
C17 0.0208(15) 0.0250(15) 0.0206(14) -0.0040(12) 0.0091(12) -0.0038(12)
C18 0.0202(15) 0.0219(14) 0.0207(14) -0.0006(11) 0.0086(12) 0.0009(12)
C19 0.0143(15) 0.0311(16) 0.0254(15) 0.0024(12) 0.0116(12) 0.0005(12)
C20 0.0138(14) 0.0215(14) 0.0228(14) -0.0015(11) 0.0046(12) -0.0008(11)
C21 0.0198(15) 0.0209(14) 0.0262(15) -0.0035(12) 0.0130(13) -0.0008(12)
C22 0.0163(14) 0.0298(16) 0.0176(14) 0.0012(12) 0.0077(12) -0.0009(12)
C23 0.0130(14) 0.0290(16) 0.0204(14) 0.0027(12) 0.0062(12) -0.0007(12)
C24 0.0164(15) 0.0258(15) 0.0290(16) 0.0048(12) 0.0126(12) 0.0004(12)
C25 0.0155(14) 0.0241(14) 0.0237(15) 0.0018(12) 0.0100(12) -0.0021(12)
C26 0.0180(15) 0.0206(14) 0.0250(15) -0.0001(12) 0.0054(12) 0.0011(12)
C27 0.0238(17) 0.0312(17) 0.0272(16) -0.0068(13) 0.0064(13) 0.0001(13)
C28 0.0165(15) 0.0287(15) 0.0199(14) 0.0012(12) 0.0083(12) 0.0005(12)
C29 0.0263(17) 0.0261(15) 0.0310(17) 0.0061(13) 0.0101(14) -0.0009(13)
C30 0.0199(16) 0.0276(15) 0.0255(15) 0.0043(12) 0.0113(13) 0.0017(12)
C31 0.0220(16) 0.0246(15) 0.0203(14) -0.0001(12) 0.0119(12) -0.0048(12)
C32 0.0246(17) 0.0427(19) 0.0229(16) -0.0004(14) 0.0083(13) -0.0017(14)
C33 0.0369(19) 0.0290(16) 0.0310(16) 0.0016(13) 0.0202(15) -0.0059(14)
C34 0.0190(15) 0.0289(15) 0.0278(16) -0.0031(13) 0.0124(13) -0.0019(13)
C35 0.0297(18) 0.0362(18) 0.0321(17) -0.0033(14) 0.0138(14) 0.0096(14)
C36 0.0316(19) 0.0353(17) 0.0354(18) -0.0104(14) 0.0163(15) 0.0005(14)
O7 0.0540(17) 0.0568(16) 0.0495(15) 0.0040(13) 0.0157(13) -0.0059(13)
O8 0.0357(14) 0.0414(14) 0.0606(16) 0.0167(12) 0.0148(12) 0.0006(11)
O9 0.0448(15) 0.0472(14) 0.0436(14) -0.0056(11) 0.0177(12) -0.0046(12)
O10 0.0524(16) 0.0437(14) 0.0507(15) -0.0063(12) 0.0226(13) -0.0022(12)
O11 0.0623(19) 0.0743(19) 0.0587(17) -0.0070(15) 0.0258(15) 0.0029(15)
O12 0.070(2) 0.0654(19) 0.082(2) 0.0001(16) 0.0293(17) 0.0059(16)

loop_
_atom_type_symbol
_atom_type_description
_atom_type_scat_dispersion_real
_atom_type_scat_dispersion_imag
_atom_type_scat_source
C C 0.0033 0.0016 'International Tables Vol C Tables 4.2.6.8 and 6.1.1.4'
H H 0.0000 0.0000 'International Tables Vol C Tables 4.2.6.8 and 6.1.1.4'
N N 0.0061 0.0033 'International Tables Vol C Tables 4.2.6.8 and 6.1.1.4'
O O 0.0106 0.0060 'International Tables Vol C Tables 4.2.6.8 and 6.1.1.4'

loop_
_geom_angle_atom_site_label_1
_geom_angle_atom_site_label_2
_geom_angle_atom_site_label_3
_geom_angle
_geom_angle_site_symmetry_1
_geom_angle_site_symmetry_3
_geom_angle_publ_flag
C9 N1 C10 119.1(2) . . ?
C9 N1 C35 119.1(2) . . ?
C10 N1 C35 116.2(2) . . ?
C15 N2 C28 122.1(2) . . ?
C15 N2 C32 120.3(2) . . ?
C28 N2 C32 116.7(2) . . ?
C30 N3 C6 121.2(2) . . ?
C30 N3 C36 120.7(2) . . ?
C6 N3 C36 117.7(2) . . ?
C13 N4 C2 123.7(2) . . ?
C13 N4 C29 119.4(2) . . ?
C2 N4 C29 115.7(2) . . ?
C16 N5 C20 121.1(2) . . ?
C16 N5 C27 119.4(2) . . ?
C20 N5 C27 116.7(2) . . ?
C3 N6 C31 123.1(2) . . ?
C3 N6 C33 120.8(2) . . ?
C31 N6 C33 115.5(2) . . ?
C5 C1 C21 119.7(2) . . ?
C5 C1 C3 122.8(2) . . ?
C21 C1 C3 116.7(2) . . ?
C18 C2 C26 120.1(2) . . ?
C18 C2 N4 120.6(2) . . ?
C26 C2 N4 119.0(2) . . ?
O6 C3 N6 122.2(2) . . ?
O6 C3 C1 119.2(2) . . ?
N6 C3 C1 118.2(2) . . ?
C7 C4 C18 120.2(2) . . ?
C7 C4 C16 121.5(2) . . ?
C18 C4 C16 118.2(2) . . ?
C6 C5 C1 119.7(3) . . ?
C6 C5 H5 120.2 . . ?
C1 C5 H5 120.2 . . ?
C14 C6 C5 121.0(2) . . ?
C14 C6 N3 119.5(2) . . ?
C5 C6 N3 119.4(2) . . ?
C10 C7 C4 119.2(3) . . ?
C10 C7 H7 120.4 . . ?
C4 C7 H7 120.4 . . ?
C28 C8 C31 119.1(3) . . ?
C28 C8 H8 120.5 . . ?
C31 C8 H8 120.5 . . ?
O1 C9 N1 122.4(2) . . ?
O1 C9 C11 121.1(2) . . ?
N1 C9 C11 116.5(2) . . ?
C7 C10 C26 120.9(3) . . ?
C7 C10 N1 121.7(2) . . ?
C26 C10 N1 117.3(2) . . ?
C17 C11 C22 120.5(3) . . ?
C17 C11 C9 120.1(2) . . ?
C22 C11 C9 119.4(2) . . ?
C34 C12 C23 119.8(3) . . ?
C34 C12 C13 119.9(2) . . ?
C23 C12 C13 119.7(2) . . ?
O4 C13 N4 121.5(3) . . ?
O4 C13 C12 118.2(2) . . ?
N4 C13 C12 120.3(2) . . ?
C6 C14 C20 119.2(3) . . ?
C6 C14 H14 120.4 . . ?
C20 C14 H14 120.4 . . ?
O2 C15 N2 122.8(3) . . ?
O2 C15 C19 119.8(3) . . ?
N2 C15 C19 117.4(2) . . ?
O5 C16 N5 122.9(2) . . ?
O5 C16 C4 121.0(2) . . ?
N5 C16 C4 115.9(2) . . ?
C28 C17 C11 119.3(3) . . ?
C28 C17 H17 120.4 . . ?
C11 C17 H17 120.4 . . ?
C2 C18 C4 119.9(2) . . ?
C2 C18 H18 120.1 . . ?
C4 C18 H18 120.1 . . ?
C34 C19 C24 119.5(3) . . ?
C34 C19 C15 122.3(3) . . ?
C24 C19 C15 118.1(2) . . ?
C21 C20 C14 120.2(3) . . ?
C21 C20 N5 119.3(2) . . ?
C14 C20 N5 120.3(2) . . ?
C20 C21 C1 120.2(2) . . ?
C20 C21 H21 119.9 . . ?
C1 C21 H21 119.9 . . ?
C31 C22 C11 119.4(2) . . ?
C31 C22 H22 120.3 . . ?
C11 C22 H22 120.3 . . ?
C25 C23 C12 120.0(2) . . ?
C25 C23 H23 120.0 . . ?
C12 C23 H23 120.0 . . ?
C25 C24 C19 120.3(3) . . ?
C25 C24 H24 119.8 . . ?
C19 C24 H24 119.8 . . ?
C24 C25 C23 119.9(3) . . ?
C24 C25 C30 118.6(2) . . ?
C23 C25 C30 121.4(2) . . ?
C2 C26 C10 119.6(3) . . ?
C2 C26 H26 120.2 . . ?
C10 C26 H26 120.2 . . ?
N5 C27 H27A 109.5 . . ?
N5 C27 H27B 109.5 . . ?
H27A C27 H27B 109.5 . . ?
N5 C27 H27C 109.5 . . ?
H27A C27 H27C 109.5 . . ?
H27B C27 H27C 109.5 . . ?
C8 C28 C17 120.8(3) . . ?
C8 C28 N2 119.1(2) . . ?
C17 C28 N2 120.0(2) . . ?
N4 C29 H29A 109.5 . . ?
N4 C29 H29B 109.5 . . ?
H29A C29 H29B 109.5 . . ?
N4 C29 H29C 109.5 . . ?
H29A C29 H29C 109.5 . . ?
H29B C29 H29C 109.5 . . ?
O3 C30 N3 122.6(3) . . ?
O3 C30 C25 120.5(3) . . ?
N3 C30 C25 116.9(2) . . ?
C22 C31 C8 120.8(3) . . ?
C22 C31 N6 119.8(2) . . ?
C8 C31 N6 119.1(2) . . ?
N2 C32 H32A 109.5 . . ?
N2 C32 H32B 109.5 . . ?
H32A C32 H32B 109.5 . . ?
N2 C32 H32C 109.5 . . ?
H32A C32 H32C 109.5 . . ?
H32B C32 H32C 109.5 . . ?
N6 C33 H33A 109.5 . . ?
N6 C33 H33B 109.5 . . ?
H33A C33 H33B 109.5 . . ?
N6 C33 H33C 109.5 . . ?
H33A C33 H33C 109.5 . . ?
H33B C33 H33C 109.5 . . ?
C12 C34 C19 120.4(3) . . ?
C12 C34 H34 119.8 . . ?
C19 C34 H34 119.8 . . ?
N1 C35 H35A 109.5 . . ?
N1 C35 H35B 109.5 . . ?
H35A C35 H35B 109.5 . . ?
N1 C35 H35C 109.5 . . ?
H35A C35 H35C 109.5 . . ?
H35B C35 H35C 109.5 . . ?
N3 C36 H36A 109.5 . . ?
N3 C36 H36B 109.5 . . ?
H36A C36 H36B 109.5 . . ?
N3 C36 H36C 109.5 . . ?
H36A C36 H36C 109.5 . . ?
H36B C36 H36C 109.5 . . ?

loop_
_geom_bond_atom_site_label_1
_geom_bond_atom_site_label_2
_geom_bond_distance
_geom_bond_site_symmetry_2
_geom_bond_publ_flag
O1 C9 1.234(3) . ?
O2 C15 1.232(3) . ?
O3 C30 1.239(3) . ?
O4 C13 1.238(3) . ?
O5 C16 1.237(3) . ?
O6 C3 1.232(3) . ?
N1 C9 1.360(3) . ?
N1 C10 1.448(3) . ?
N1 C35 1.470(3) . ?
N2 C15 1.349(3) . ?
N2 C28 1.447(3) . ?
N2 C32 1.467(3) . ?
N3 C30 1.351(3) . ?
N3 C6 1.439(3) . ?
N3 C36 1.474(3) . ?
N4 C13 1.344(3) . ?
N4 C2 1.440(3) . ?
N4 C29 1.471(3) . ?
N5 C16 1.354(3) . ?
N5 C20 1.435(3) . ?
N5 C27 1.466(3) . ?
N6 C3 1.349(3) . ?
N6 C31 1.444(3) . ?
N6 C33 1.472(3) . ?
C1 C5 1.390(4) . ?
C1 C21 1.391(4) . ?
C1 C3 1.501(4) . ?
C2 C18 1.385(4) . ?
C2 C26 1.391(4) . ?
C4 C7 1.392(4) . ?
C4 C18 1.401(4) . ?
C4 C16 1.500(4) . ?
C5 C6 1.385(4) . ?
C5 H5 0.9500 . ?
C6 C14 1.384(4) . ?
C7 C10 1.385(4) . ?
C7 H7 0.9500 . ?
C8 C28 1.388(4) . ?
C8 C31 1.393(4) . ?
C8 H8 0.9500 . ?
C9 C11 1.504(4) . ?
C10 C26 1.393(4) . ?
C11 C17 1.390(4) . ?
C11 C22 1.391(4) . ?
C12 C34 1.390(4) . ?
C12 C23 1.394(4) . ?
C12 C13 1.497(4) . ?
C14 C20 1.390(4) . ?
C14 H14 0.9500 . ?
C15 C19 1.498(4) . ?
C17 C28 1.389(4) . ?
C17 H17 0.9500 . ?
C18 H18 0.9500 . ?
C19 C34 1.391(4) . ?
C19 C24 1.392(4) . ?
C20 C21 1.388(4) . ?
C21 H21 0.9500 . ?
C22 C31 1.384(4) . ?
C22 H22 0.9500 . ?
C23 C25 1.390(4) . ?
C23 H23 0.9500 . ?
C24 C25 1.389(4) . ?
C24 H24 0.9500 . ?
C25 C30 1.498(4) . ?
C26 H26 0.9500 . ?
C27 H27A 0.9800 . ?
C27 H27B 0.9800 . ?
C27 H27C 0.9800 . ?
C29 H29A 0.9800 . ?
C29 H29B 0.9800 . ?
C29 H29C 0.9800 . ?
C32 H32A 0.9800 . ?
C32 H32B 0.9800 . ?
C32 H32C 0.9800 . ?
C33 H33A 0.9800 . ?
C33 H33B 0.9800 . ?
C33 H33C 0.9800 . ?
C34 H34 0.9500 . ?
C35 H35A 0.9800 . ?
C35 H35B 0.9800 . ?
C35 H35C 0.9800 . ?
C36 H36A 0.9800 . ?
C36 H36B 0.9800 . ?
C36 H36C 0.9800 . ?
